data_7709365
loop_
_publ_author_name
'Hu, Lei'
'Sheng, Ming-Ming'
'Qin, Shun-Shun'
'Shi, Hua-Tian'
'Str\/omme, Maria'
'Zhang, Qian-Feng'
'Xu, Chao'

_publ_section_title
;
 Molecular surface modification of silver chalcogenolate clusters.
;
_journal_issue 8
_journal_name_full 'Dalton transactions (Cambridge, England : 2003)'
_journal_page_first 3241
_journal_page_last 3247
_journal_paper_doi 10.1039/d2dt00016d
_journal_volume 51
_journal_year 2022
_chemical_formula_moiety 'C66 H84 Ag12 F18 N6 O12 S6'
_chemical_formula_sum 'C66 H84 Ag12 F18 N6 O12 S6'
_chemical_formula_weight 2982.19
_space_group_crystal_system trigonal
_space_group_IT_number 148
_space_group_name_Hall '-R 3'
_space_group_name_H-M_alt 'R -3 :H'
_atom_sites_solution_hydrogens geom
_audit_creation_date 2022-01-23
_audit_creation_method
;
Olex2 1.5
(compiled 2021.12.09 svn.r5202d8cf for OlexSys, GUI svn.r6439)
;
_audit_update_record
;
2022-01-24 deposited with the CCDC.	2022-01-25 downloaded from the CCDC.
;
_cell_angle_alpha 90
_cell_angle_beta 90
_cell_angle_gamma 120
_cell_formula_units_Z 3
_cell_length_a 21.113(10)
_cell_length_b 21.113(10)
_cell_length_c 18.108(9)
_cell_measurement_reflns_used 3561
_cell_measurement_temperature 296(2)
_cell_measurement_theta_max 24.27
_cell_measurement_theta_min 2.50
_cell_volume 6990(6)
_computing_cell_refinement 'SAINT v8.34A (Bruker, 2013)'
_computing_data_collection 'Bruker APEX2'
_computing_data_reduction 'SAINT v8.34A (Bruker, 2013)'
_computing_molecular_graphics 'Olex2 1.5 (Dolomanov et al., 2009)'
_computing_publication_material 'Olex2 1.5 (Dolomanov et al., 2009)'
_computing_structure_refinement 'SHELXL 2018/3 (Sheldrick, 2015)'
_computing_structure_solution 'SHELXS-97 (Sheldrick 2008)'
_diffrn_ambient_temperature 296.15
_diffrn_measured_fraction_theta_full 0.999
_diffrn_measured_fraction_theta_max 0.999
_diffrn_measurement_device_type 'Bruker APEX-II CCD'
_diffrn_measurement_method '\f and \w scans'
_diffrn_radiation_type MoK\a
_diffrn_radiation_wavelength 0.71073
_diffrn_reflns_av_R_equivalents 0.0340
_diffrn_reflns_av_unetI/netI 0.0298
_diffrn_reflns_Laue_measured_fraction_full 0.999
_diffrn_reflns_Laue_measured_fraction_max 0.999
_diffrn_reflns_limit_h_max 15
_diffrn_reflns_limit_h_min -25
_diffrn_reflns_limit_k_max 25
_diffrn_reflns_limit_k_min -25
_diffrn_reflns_limit_l_max 20
_diffrn_reflns_limit_l_min -21
_diffrn_reflns_number 11426
_diffrn_reflns_point_group_measured_fraction_full 0.999
_diffrn_reflns_point_group_measured_fraction_max 0.999
_diffrn_reflns_theta_full 24.988
_diffrn_reflns_theta_max 24.988
_diffrn_reflns_theta_min 2.496
_diffrn_source_current 30.0
_diffrn_source_power 1.5
_diffrn_source_voltage 50.0
_diffrn_standards_number 0
_exptl_absorpt_coefficient_mu 2.685
_exptl_absorpt_correction_T_max 0.7456
_exptl_absorpt_correction_T_min 0.5946
_exptl_absorpt_correction_type none
_exptl_absorpt_process_details
;
SADABS-2014/5 (Bruker,2014/5) was used for absorption correction.
wR2(int) was 0.0769 before and 0.0494 after correction.
The Ratio of minimum to maximum transmission is 0.7975.
The \l/2 correction factor is 0.00150.
;
_exptl_crystal_colour black
_exptl_crystal_colour_primary black
_exptl_crystal_density_diffrn 2.125
_exptl_crystal_description block
_exptl_crystal_F_000 4320
_exptl_crystal_size_max 0.23
_exptl_crystal_size_mid 0.22
_exptl_crystal_size_min 0.2
_refine_diff_density_max 0.589
_refine_diff_density_min -0.449
_refine_diff_density_rms 0.107
_refine_ls_extinction_method none
_refine_ls_goodness_of_fit_ref 1.082
_refine_ls_hydrogen_treatment constr
_refine_ls_matrix_type full
_refine_ls_number_parameters 231
_refine_ls_number_reflns 2731
_refine_ls_number_restraints 573
_refine_ls_restrained_S_all 1.066
_refine_ls_R_factor_all 0.0676
_refine_ls_R_factor_gt 0.0394
_refine_ls_shift/su_max 0.001
_refine_ls_shift/su_mean 0.000
_refine_ls_structure_factor_coef Fsqd
_refine_ls_weighting_details 'w=1/[\s^2^(Fo^2^)+(0.0486P)^2^+39.6598P] where P=(Fo^2^+2Fc^2^)/3'
_refine_ls_weighting_scheme calc
_refine_ls_wR_factor_gt 0.0995
_refine_ls_wR_factor_ref 0.1121
_reflns_Friedel_coverage 0.000
_reflns_number_gt 1926
_reflns_number_total 2731
_reflns_threshold_expression 'I > 2\s(I)'
_cod_data_source_file d2dt00016d2.cif
_cod_data_source_block r
_cod_depositor_comments 'Adding full bibliography for 7709363--7709369.cif.'
_cod_original_cell_volume 6990(7)
_cod_original_sg_symbol_H-M 'R -3'
_cod_database_code 7709365
_shelx_shelxl_version_number 2018/3
_shelx_space_group_comment
;
The symmetry employed for this shelxl refinement is uniquely defined
by the following loop, which should always be used as a source of
symmetry information in preference to the above space-group names.
They are only intended as comments.
;
_shelx_estimated_absorpt_t_max 0.616
_shelx_estimated_absorpt_t_min 0.577
_olex2_refinement_description
;
1. Fixed Uiso
 At 1.2 times of:
  All C(H) groups, All C(H,H) groups
 At 1.5 times of:
  All C(H,H,H) groups
2. Restrained distances
 C6-C7 \\sim C6A-C7A
 with sigma of 0.02
 C5-C6 \\sim C5-C6A
 with sigma of 0.02
 C5-C7 \\sim C5-C7A
 with sigma of 0.04
 F1-C11 \\sim F1A-C11
 with sigma of 0.02
 F3-C11 \\sim F3A-C11
 with sigma of 0.02
 F2-C11 \\sim F2A-C11
 with sigma of 0.02
3. Rigid bond restraints
 All non-hydrogen atoms
 with sigma for 1-2 distances of 0.01 and sigma for 1-3 distances of 0.01
4. Uiso/Uaniso restraints and constraints
All non-hydrogen atoms have similar U: within 2A with sigma of 0.01 and sigma
for terminal atoms of 0.02 within 2A
All non-hydrogen atoms restrained to be isotropic: with sigma of 0.01 and sigma
for terminal atoms of 0.02
5. Rigid body (RIGU) restrains
 All non-hydrogen atoms
 with sigma for 1-2 distances of 0.01 and sigma for 1-3 distances of 0.01
6. Others
 Sof(C6A)=Sof(H6AA)=Sof(H6AB)=Sof(C7A)=Sof(H7AA)=Sof(H7AB)=Sof(H7AC)=1-FVAR(1)
 Sof(C6)=Sof(H6A)=Sof(H6B)=Sof(C7)=Sof(H7A)=Sof(H7B)=Sof(H7C)=FVAR(1)
 Sof(F3A)=Sof(F1A)=Sof(F2A)=1-FVAR(2)
 Sof(F1)=Sof(F2)=Sof(F3)=FVAR(2)
7.a Secondary CH2 refined with riding coordinates:
 C6(H6A,H6B), C8(H8A,H8B), C6A(H6AA,H6AB)
7.b Aromatic/amide H refined with riding coordinates:
 C1(H1), C2(H2), C3(H3), C4(H4)
7.c Idealised Me refined as rotating group:
 C7(H7A,H7B,H7C), C9(H9A,H9B,H9C), C7A(H7AA,H7AB,H7AC)
;
_olex2_submission_special_instructions 'No special instructions were received'

loop_
_space_group_symop_operation_xyz
'x, y, z'
'-y, x-y, z'
'-x+y, -x, z'
'x+2/3, y+1/3, z+1/3'
'-y+2/3, x-y+1/3, z+1/3'
'-x+y+2/3, -x+1/3, z+1/3'
'x+1/3, y+2/3, z+2/3'
'-y+1/3, x-y+2/3, z+2/3'
'-x+y+1/3, -x+2/3, z+2/3'
'-x, -y, -z'
'y, -x+y, -z'
'x-y, x, -z'
'-x+2/3, -y+1/3, -z+1/3'
'y+2/3, -x+y+1/3, -z+1/3'
'x-y+2/3, x+1/3, -z+1/3'
'-x+1/3, -y+2/3, -z+2/3'
'y+1/3, -x+y+2/3, -z+2/3'
'x-y+1/3, x+2/3, -z+2/3'

loop_
_atom_site_label
_atom_site_type_symbol
_atom_site_fract_x
_atom_site_fract_y
_atom_site_fract_z
_atom_site_U_iso_or_equiv
_atom_site_adp_type
_atom_site_occupancy
_atom_site_site_symmetry_order
_atom_site_calc_flag
_atom_site_refinement_flags_posn
_atom_site_refinement_flags_adp
_atom_site_refinement_flags_occupancy
_atom_site_disorder_assembly
_atom_site_disorder_group
Ag1 Ag 0.05553(3) 0.92622(3) 0.15903(3) 0.0718(2) Uani 1 1 d . U . . .
Ag2 Ag -0.00630(3) 0.85771(3) 0.00464(3) 0.0642(2) Uani 1 1 d . U . . .
S1 S 0.13060(9) 1.05278(8) 0.11451(9) 0.0550(4) Uani 1 1 d . U . . .
F1 F -0.1418(7) 0.6064(6) -0.1014(8) 0.129(3) Uani 0.686(16) 1 d D U P A 1
F2 F -0.2149(7) 0.5860(4) -0.0111(5) 0.125(4) Uani 0.686(16) 1 d D U P A 1
F3 F -0.2327(6) 0.6143(7) -0.1179(6) 0.117(3) Uani 0.686(16) 1 d D U P A 1
O1 O -0.0814(3) 0.7283(3) -0.0098(3) 0.0941(16) Uani 1 1 d . U . . .
O2 O -0.1677(3) 0.7462(3) -0.0596(3) 0.0964(16) Uani 1 1 d . U . . .
N1 N 0.0591(3) 0.8505(4) 0.2453(3) 0.0788(15) Uani 1 1 d . U . . .
C1 C 0.0417(5) 0.7828(5) 0.2242(5) 0.097(2) Uani 1 1 d . U . . .
H1 H 0.031900 0.770379 0.174564 0.116 Uiso 1 1 calc R U . . .
C2 C 0.0376(6) 0.7308(6) 0.2730(6) 0.118(3) Uani 1 1 d . U . . .
H2 H 0.023891 0.683648 0.257672 0.142 Uiso 1 1 calc R U . . .
C3 C 0.0541(6) 0.7513(7) 0.3424(7) 0.125(3) Uani 1 1 d . U . . .
H3 H 0.052411 0.717407 0.376312 0.151 Uiso 1 1 calc R U . . .
C4 C 0.0734(6) 0.8192(6) 0.3669(6) 0.118(3) Uani 1 1 d . U . . .
H4 H 0.085556 0.832205 0.416115 0.142 Uiso 1 1 calc R U . . .
C5 C 0.0742(5) 0.8684(5) 0.3161(5) 0.0923(19) Uani 1 1 d D U . . .
C6 C 0.0937(8) 0.9459(6) 0.3373(6) 0.114(3) Uani 0.855(13) 1 d D U P B 1
H6A H 0.142245 0.978709 0.318241 0.136 Uiso 0.855(13) 1 calc R U P B 1
H6B H 0.060234 0.956985 0.311306 0.136 Uiso 0.855(13) 1 calc R U P B 1
C7 C 0.0931(8) 0.9641(8) 0.4138(7) 0.141(4) Uani 0.855(13) 1 d D U P B 1
H7A H 0.110034 1.015393 0.418211 0.212 Uiso 0.855(13) 1 calc R U P B 1
H7B H 0.124714 0.952338 0.441423 0.212 Uiso 0.855(13) 1 calc R U P B 1
H7C H 0.044219 0.936570 0.432794 0.212 Uiso 0.855(13) 1 calc R U P B 1
C8 C 0.2220(4) 1.0938(4) 0.1556(4) 0.0791(19) Uani 1 1 d . U . . .
H8A H 0.255497 1.135455 0.125972 0.095 Uiso 1 1 calc R U . . .
H8B H 0.220412 1.111650 0.204527 0.095 Uiso 1 1 calc R U . . .
C9 C 0.2504(5) 1.0438(5) 0.1616(6) 0.110(3) Uani 1 1 d . U . . .
H9A H 0.215242 0.999920 0.186341 0.165 Uiso 1 1 calc R U . . .
H9B H 0.295175 1.066626 0.189307 0.165 Uiso 1 1 calc R U . . .
H9C H 0.259567 1.031777 0.113100 0.165 Uiso 1 1 calc R U . . .
C10 C -0.1381(5) 0.7112(4) -0.0431(5) 0.0796(17) Uani 1 1 d . U . . .
C11 C -0.1796(5) 0.6297(5) -0.0650(5) 0.0934(19) Uani 1 1 d D U . . .
C6A C 0.050(3) 0.921(2) 0.349(4) 0.106(4) Uani 0.145(13) 1 d D U P B 2
H6AA H -0.001562 0.900518 0.338969 0.128 Uiso 0.145(13) 1 calc R U P B 2
H6AB H 0.056209 0.921881 0.402124 0.128 Uiso 0.145(13) 1 calc R U P B 2
C7A C 0.089(4) 0.994(2) 0.321(4) 0.115(7) Uani 0.145(13) 1 d D U P B 2
H7AA H 0.113226 1.027038 0.361505 0.173 Uiso 0.145(13) 1 calc R U P B 2
H7AB H 0.055293 1.005661 0.298299 0.173 Uiso 0.145(13) 1 calc R U P B 2
H7AC H 0.124693 0.998089 0.285835 0.173 Uiso 0.145(13) 1 calc R U P B 2
F3A F -0.1380(14) 0.6325(14) -0.1265(12) 0.111(5) Uani 0.314(16) 1 d D U P A 2
F1A F -0.1636(17) 0.5899(10) -0.0184(12) 0.120(5) Uani 0.314(16) 1 d D U P A 2
F2A F -0.2452(11) 0.6068(17) -0.0847(15) 0.118(5) Uani 0.314(16) 1 d D U P A 2

loop_
_atom_site_aniso_label
_atom_site_aniso_U_11
_atom_site_aniso_U_22
_atom_site_aniso_U_33
_atom_site_aniso_U_23
_atom_site_aniso_U_13
_atom_site_aniso_U_12
Ag1 0.0788(4) 0.0649(4) 0.0643(4) 0.0061(3) -0.0026(3) 0.0303(3)
Ag2 0.0559(3) 0.0686(4) 0.0628(3) 0.0007(2) 0.0055(2) 0.0273(3)
S1 0.0594(9) 0.0535(9) 0.0517(9) -0.0013(7) -0.0083(7) 0.0279(8)
F1 0.150(6) 0.084(6) 0.154(8) -0.028(5) 0.007(6) 0.060(5)
F2 0.123(7) 0.077(4) 0.124(5) 0.029(4) 0.008(5) 0.011(5)
F3 0.128(6) 0.079(5) 0.107(6) -0.013(5) -0.012(5) 0.024(4)
O1 0.099(4) 0.072(3) 0.110(4) -0.004(3) -0.004(3) 0.042(3)
O2 0.114(4) 0.074(3) 0.103(4) -0.016(3) -0.019(3) 0.048(3)
N1 0.072(3) 0.080(3) 0.079(3) 0.012(3) -0.008(3) 0.034(3)
C1 0.100(4) 0.089(4) 0.107(4) 0.010(3) -0.005(4) 0.052(4)
C2 0.120(5) 0.103(4) 0.138(5) 0.023(4) -0.009(5) 0.060(4)
C3 0.125(5) 0.124(5) 0.131(5) 0.038(4) -0.009(5) 0.064(4)
C4 0.115(5) 0.126(5) 0.096(4) 0.032(4) -0.013(4) 0.047(4)
C5 0.089(4) 0.099(4) 0.075(3) 0.019(3) -0.007(3) 0.037(3)
C6 0.117(6) 0.104(5) 0.087(4) 0.002(4) -0.007(5) 0.031(4)
C7 0.138(8) 0.153(8) 0.109(6) -0.017(6) 0.002(7) 0.055(7)
C8 0.075(4) 0.082(4) 0.071(4) 0.002(3) -0.021(3) 0.032(3)
C9 0.065(5) 0.108(6) 0.155(8) -0.013(6) -0.031(5) 0.041(4)
C10 0.091(4) 0.062(3) 0.084(4) 0.001(3) 0.004(3) 0.037(3)
C11 0.101(4) 0.070(3) 0.103(4) -0.003(3) 0.006(3) 0.037(3)
C6A 0.106(6) 0.109(6) 0.088(6) 0.001(5) -0.004(6) 0.041(5)
C7A 0.123(11) 0.111(8) 0.100(11) -0.002(9) -0.002(10) 0.050(9)
F3A 0.133(8) 0.082(9) 0.110(8) -0.020(6) 0.004(7) 0.047(7)
F1A 0.143(10) 0.061(6) 0.136(8) 0.012(6) 0.001(8) 0.036(7)
F2A 0.104(6) 0.091(8) 0.120(10) -0.009(9) 0.002(7) 0.019(6)

loop_
_atom_type_symbol
_atom_type_description
_atom_type_scat_dispersion_real
_atom_type_scat_dispersion_imag
_atom_type_scat_source
C C 0.0033 0.0016 'International Tables Vol C Tables 4.2.6.8 and 6.1.1.4'
N N 0.0061 0.0033 'International Tables Vol C Tables 4.2.6.8 and 6.1.1.4'
O O 0.0106 0.0060 'International Tables Vol C Tables 4.2.6.8 and 6.1.1.4'
F F 0.0171 0.0103 'International Tables Vol C Tables 4.2.6.8 and 6.1.1.4'
S S 0.1246 0.1234 'International Tables Vol C Tables 4.2.6.8 and 6.1.1.4'
Ag Ag -0.8971 1.1015 'International Tables Vol C Tables 4.2.6.8 and 6.1.1.4'
H H 0.0000 0.0000 'International Tables Vol C Tables 4.2.6.8 and 6.1.1.4'

loop_
_geom_angle_atom_site_label_1
_geom_angle_atom_site_label_2
_geom_angle_atom_site_label_3
_geom_angle
_geom_angle_site_symmetry_1
_geom_angle_site_symmetry_3
_geom_angle_publ_flag
Ag2 Ag1 Ag2 53.93(3) . 12_665 ?
S1 Ag1 Ag2 97.16(5) 3_465 12_665 ?
S1 Ag1 Ag2 95.90(5) . . ?
S1 Ag1 Ag2 48.42(4) . 12_665 ?
S1 Ag1 Ag2 52.91(4) 3_465 . ?
S1 Ag1 S1 111.31(7) . 3_465 ?
N1 Ag1 Ag2 116.44(18) . . ?
N1 Ag1 Ag2 136.08(17) . 12_665 ?
N1 Ag1 S1 107.57(16) . 3_465 ?
N1 Ag1 S1 139.59(17) . . ?
Ag1 Ag2 Ag1 148.16(3) . 11_455 ?
Ag2 Ag2 Ag1 58.87(2) 11_455 11_455 ?
Ag2 Ag2 Ag1 97.91(2) 12_665 11_455 ?
Ag2 Ag2 Ag1 102.80(2) 11_455 . ?
Ag2 Ag2 Ag1 67.20(3) 12_665 . ?
Ag2 Ag2 Ag2 119.676(4) 12_665 11_455 ?
S1 Ag2 Ag1 122.48(5) 11_455 . ?
S1 Ag2 Ag1 46.91(5) 11_455 11_455 ?
S1 Ag2 Ag1 52.72(5) 3_465 . ?
S1 Ag2 Ag1 112.32(5) 3_465 11_455 ?
S1 Ag2 Ag2 55.74(4) 11_455 12_665 ?
S1 Ag2 Ag2 99.04(4) 11_455 11_455 ?
S1 Ag2 Ag2 53.83(4) 3_465 11_455 ?
S1 Ag2 Ag2 108.11(4) 3_465 12_665 ?
S1 Ag2 S1 139.65(7) 11_455 3_465 ?
O1 Ag2 Ag1 86.02(15) . 11_455 ?
O1 Ag2 Ag1 120.87(15) . . ?
O1 Ag2 Ag2 151.44(15) . 12_665 ?
O1 Ag2 Ag2 86.62(15) . 11_455 ?
O1 Ag2 S1 96.22(15) . 3_465 ?
O1 Ag2 S1 112.91(15) . 11_455 ?
O1 Ag2 O2 86.6(2) . 12_665 ?
O2 Ag2 Ag1 63.11(15) 12_665 . ?
O2 Ag2 Ag1 141.69(14) 12_665 11_455 ?
O2 Ag2 Ag2 72.77(15) 12_665 12_665 ?
O2 Ag2 Ag2 157.58(14) 12_665 11_455 ?
O2 Ag2 S1 105.83(15) 12_665 3_465 ?
O2 Ag2 S1 103.29(15) 12_665 11_455 ?
Ag1 S1 Ag1 109.21(7) . 2_675 ?
Ag1 S1 Ag2 84.68(6) . 12_665 ?
Ag1 S1 Ag2 141.33(7) . 2_675 ?
Ag1 S1 Ag2 74.37(5) 2_675 2_675 ?
Ag2 S1 Ag1 136.70(7) 12_665 2_675 ?
Ag2 S1 Ag2 70.43(5) 12_665 2_675 ?
C8 S1 Ag1 109.5(2) . . ?
C8 S1 Ag1 106.7(3) . 2_675 ?
C8 S1 Ag2 105.8(2) . 2_675 ?
C8 S1 Ag2 106.5(3) . 12_665 ?
C10 O1 Ag2 112.5(5) . . ?
C10 O2 Ag2 126.2(5) . 11_455 ?
C1 N1 Ag1 117.9(5) . . ?
C5 N1 Ag1 123.5(6) . . ?
C5 N1 C1 118.5(7) . . ?
N1 C1 H1 118.6 . . ?
N1 C1 C2 122.8(10) . . ?
C2 C1 H1 118.6 . . ?
C1 C2 H2 121.6 . . ?
C3 C2 C1 116.7(11) . . ?
C3 C2 H2 121.6 . . ?
C2 C3 H3 118.3 . . ?
C2 C3 C4 123.3(10) . . ?
C4 C3 H3 118.3 . . ?
C3 C4 H4 121.2 . . ?
C3 C4 C5 117.6(10) . . ?
C5 C4 H4 121.2 . . ?
N1 C5 C4 121.1(10) . . ?
N1 C5 C6 116.5(8) . . ?
N1 C5 C6A 117(3) . . ?
C4 C5 C6 122.3(10) . . ?
C4 C5 C6A 113(2) . . ?
C5 C6 H6A 107.4 . . ?
C5 C6 H6B 107.4 . . ?
H6A C6 H6B 106.9 . . ?
C7 C6 C5 119.7(11) . . ?
C7 C6 H6A 107.4 . . ?
C7 C6 H6B 107.4 . . ?
C6 C7 H7A 109.5 . . ?
C6 C7 H7B 109.5 . . ?
C6 C7 H7C 109.5 . . ?
H7A C7 H7B 109.5 . . ?
H7A C7 H7C 109.5 . . ?
H7B C7 H7C 109.5 . . ?
S1 C8 H8A 108.8 . . ?
S1 C8 H8B 108.8 . . ?
H8A C8 H8B 107.7 . . ?
C9 C8 S1 114.0(6) . . ?
C9 C8 H8A 108.8 . . ?
C9 C8 H8B 108.8 . . ?
C8 C9 H9A 109.5 . . ?
C8 C9 H9B 109.5 . . ?
C8 C9 H9C 109.5 . . ?
H9A C9 H9B 109.5 . . ?
H9A C9 H9C 109.5 . . ?
H9B C9 H9C 109.5 . . ?
O1 C10 C11 112.4(8) . . ?
O2 C10 O1 131.7(8) . . ?
O2 C10 C11 115.9(8) . . ?
F1 C11 F3 98.0(10) . . ?
F1 C11 C10 115.9(9) . . ?
F2 C11 F1 110.9(10) . . ?
F2 C11 F3 104.1(9) . . ?
F2 C11 C10 113.8(8) . . ?
F3 C11 C10 112.3(9) . . ?
F3A C11 C10 99.4(12) . . ?
F1A C11 C10 110.8(11) . . ?
F1A C11 F3A 100.2(15) . . ?
F2A C11 C10 113.5(17) . . ?
F2A C11 F3A 109.6(18) . . ?
F2A C11 F1A 120.3(17) . . ?
C5 C6A H6AA 108.5 . . ?
C5 C6A H6AB 108.5 . . ?
H6AA C6A H6AB 107.5 . . ?
C7A C6A C5 115(3) . . ?
C7A C6A H6AA 108.5 . . ?
C7A C6A H6AB 108.5 . . ?
C6A C7A H7AA 109.5 . . ?
C6A C7A H7AB 109.5 . . ?
C6A C7A H7AC 109.5 . . ?
H7AA C7A H7AB 109.5 . . ?
H7AA C7A H7AC 109.5 . . ?
H7AB C7A H7AC 109.5 . . ?

loop_
_geom_bond_atom_site_label_1
_geom_bond_atom_site_label_2
_geom_bond_distance
_geom_bond_site_symmetry_2
_geom_bond_publ_flag
Ag1 Ag2 3.1184(15) . ?
Ag1 Ag2 3.3583(15) 12_665 ?
Ag1 S1 2.577(2) 3_465 ?
Ag1 S1 2.463(2) . ?
Ag1 N1 2.263(6) . ?
Ag2 Ag2 2.9447(15) 11_455 ?
Ag2 Ag2 2.9447(15) 12_665 ?
Ag2 S1 2.5831(18) 3_465 ?
Ag2 S1 2.5229(19) 11_455 ?
Ag2 O1 2.390(6) . ?
Ag2 O2 2.476(6) 12_665 ?
S1 C8 1.832(7) . ?
F1 C11 1.305(14) . ?
F2 C11 1.294(12) . ?
F3 C11 1.385(13) . ?
O1 C10 1.223(10) . ?
O2 C10 1.218(10) . ?
N1 C1 1.342(10) . ?
N1 C5 1.330(10) . ?
C1 H1 0.9300 . ?
C1 C2 1.376(12) . ?
C2 H2 0.9300 . ?
C2 C3 1.319(14) . ?
C3 H3 0.9300 . ?
C3 C4 1.354(14) . ?
C4 H4 0.9300 . ?
C4 C5 1.382(12) . ?
C5 C6 1.522(14) . ?
C5 C6A 1.54(2) . ?
C6 H6A 0.9700 . ?
C6 H6B 0.9700 . ?
C6 C7 1.439(16) . ?
C7 H7A 0.9600 . ?
C7 H7B 0.9600 . ?
C7 H7C 0.9600 . ?
C8 H8A 0.9700 . ?
C8 H8B 0.9700 . ?
C8 C9 1.456(12) . ?
C9 H9A 0.9600 . ?
C9 H9B 0.9600 . ?
C9 H9C 0.9600 . ?
C10 C11 1.543(12) . ?
C11 F3A 1.400(19) . ?
C11 F1A 1.346(17) . ?
C11 F2A 1.270(19) . ?
C6A H6AA 0.9700 . ?
C6A H6AB 0.9700 . ?
C6A C7A 1.43(3) . ?
C7A H7AA 0.9600 . ?
C7A H7AB 0.9600 . ?
C7A H7AC 0.9600 . ?

loop_
_geom_torsion_atom_site_label_1
_geom_torsion_atom_site_label_2
_geom_torsion_atom_site_label_3
_geom_torsion_atom_site_label_4
_geom_torsion
_geom_torsion_site_symmetry_1
_geom_torsion_site_symmetry_2
_geom_torsion_site_symmetry_3
_geom_torsion_site_symmetry_4
_geom_torsion_publ_flag
Ag1 S1 C8 C9 156.8(6) 2_675 . . . ?
Ag1 S1 C8 C9 38.8(7) . . . . ?
Ag1 N1 C1 C2 -175.8(8) . . . . ?
Ag1 N1 C5 C4 177.9(7) . . . . ?
Ag1 N1 C5 C6 -3.2(12) . . . . ?
Ag1 N1 C5 C6A 32(2) . . . . ?
Ag2 S1 C8 C9 -125.1(7) 2_675 . . . ?
Ag2 S1 C8 C9 -51.4(7) 12_665 . . . ?
Ag2 O1 C10 O2 -12.9(12) . . . . ?
Ag2 O1 C10 C11 169.4(5) . . . . ?
Ag2 O2 C10 O1 -17.3(14) 11_455 . . . ?
Ag2 O2 C10 C11 160.3(5) 11_455 . . . ?
O1 C10 C11 F1 -53.0(13) . . . . ?
O1 C10 C11 F2 77.4(12) . . . . ?
O1 C10 C11 F3 -164.6(9) . . . . ?
O1 C10 C11 F3A -78.3(15) . . . . ?
O1 C10 C11 F1A 26.5(18) . . . . ?
O1 C10 C11 F2A 165.4(16) . . . . ?
O2 C10 C11 F1 128.9(12) . . . . ?
O2 C10 C11 F2 -100.6(12) . . . . ?
O2 C10 C11 F3 17.4(12) . . . . ?
O2 C10 C11 F3A 103.6(15) . . . . ?
O2 C10 C11 F1A -151.6(16) . . . . ?
O2 C10 C11 F2A -12.7(18) . . . . ?
N1 C1 C2 C3 -2.1(16) . . . . ?
N1 C5 C6 C7 164.8(11) . . . . ?
N1 C5 C6A C7A -69(6) . . . . ?
C1 N1 C5 C4 1.2(13) . . . . ?
C1 N1 C5 C6 -180.0(9) . . . . ?
C1 N1 C5 C6A -145(2) . . . . ?
C1 C2 C3 C4 0.9(19) . . . . ?
C2 C3 C4 C5 1.2(19) . . . . ?
C3 C4 C5 N1 -2.3(15) . . . . ?
C3 C4 C5 C6 178.9(11) . . . . ?
C3 C4 C5 C6A 145(3) . . . . ?
C4 C5 C6 C7 -16.3(18) . . . . ?
C4 C5 C6A C7A 143(5) . . . . ?
C5 N1 C1 C2 1.1(13) . . . . ?
